data_1544536
loop_
_publ_author_name
'Chen, Xiang-Yu'
'Chen, Kun-Quan'
'Sun, De-Qun'
'Ye, Song'

_publ_section_title
;
 N-Heterocyclic carbene-catalyzed oxidative [3 + 2] annulation of
 dioxindoles and enals: cross coupling of homoenolate and enolate.
;
_journal_issue 3
_journal_name_full 'Chemical science'
_journal_page_first 1936
_journal_page_last 1941
_journal_paper_doi 10.1039/c6sc04135c
_journal_volume 8
_journal_year 2017
_chemical_absolute_configuration ad
_chemical_formula_moiety 'C24 H18 Br N O3'
_chemical_formula_sum 'C24 H18 Br N O3'
_chemical_formula_weight 448.30
_chemical_name_systematic
;
 ?
;
_space_group_crystal_system orthorhombic
_space_group_IT_number 19
_space_group_name_Hall 'P 2ac 2ab'
_space_group_name_H-M_alt 'P 21 21 21'
_symmetry_space_group_name_Hall 'P 2ac 2ab'
_symmetry_space_group_name_H-M 'P 21 21 21'
_atom_sites_solution_hydrogens geom
_audit_creation_date 2014-12-11
_audit_creation_method
;
Olex2 1.2
(compiled 2014.03.20 svn.r2914 for OlexSys, GUI svn.r4816)
;
_audit_update_record
;
2015-01-05 deposited with the CCDC.
2016-11-01 downloaded from the CCDC.
;
_cell_angle_alpha 90
_cell_angle_beta 90
_cell_angle_gamma 90
_cell_formula_units_Z 4
_cell_length_a 8.8078(18)
_cell_length_b 9.5713(19)
_cell_length_c 23.675(5)
_cell_measurement_reflns_used 6395
_cell_measurement_temperature 173.1500
_cell_measurement_theta_max 27.4846
_cell_measurement_theta_min 2.2952
_cell_volume 1995.9(7)
_computing_cell_refinement 'CrystalClear (Rigaku Inc., 2007)'
_computing_data_collection 'CrystalClear (Rigaku Inc., 2007)'
_computing_data_reduction 'CrystalClear (Rigaku Inc., 2007)'
_computing_molecular_graphics 'Olex2 (Dolomanov et al., 2013)'
_computing_publication_material 'Olex2 (Dolomanov et al., 2013)'
_computing_structure_refinement 'ShelXL (Sheldrick, 2013)'
_computing_structure_solution
;
 'XS (Sheldrick, 2013)'
;
_diffrn_ambient_temperature 173.1500
_diffrn_detector_area_resol_mean 28.5714
_diffrn_measured_fraction_theta_full 0.987
_diffrn_measured_fraction_theta_max 0.987
_diffrn_measurement_device
;
Saturn724+ (2x2 bin mode)
;
_diffrn_measurement_device_details
;
AFC10: Fixed Chi 2 circle
;
_diffrn_measurement_device_type 'Saturn724+ CCD'
_diffrn_measurement_method dtprofit.ref
_diffrn_orient_matrix_type d*Trek
_diffrn_orient_matrix_UB_11 -0.0021
_diffrn_orient_matrix_UB_12 0.0936
_diffrn_orient_matrix_UB_13 -0.0642
_diffrn_orient_matrix_UB_21 0.0039
_diffrn_orient_matrix_UB_22 0.0591
_diffrn_orient_matrix_UB_23 0.0860
_diffrn_orient_matrix_UB_31 0.0422
_diffrn_orient_matrix_UB_32 -0.0003
_diffrn_orient_matrix_UB_33 -0.0017
_diffrn_radiation_detector CCD
_diffrn_radiation_monochromator 'Graphite Monochromator'
_diffrn_radiation_type MoK\a
_diffrn_radiation_wavelength 0.71073
_diffrn_reflns_av_R_equivalents 0.0362
_diffrn_reflns_av_unetI/netI 0.0248
_diffrn_reflns_Laue_measured_fraction_full 0.987
_diffrn_reflns_Laue_measured_fraction_max 0.987
_diffrn_reflns_limit_h_max 11
_diffrn_reflns_limit_h_min -11
_diffrn_reflns_limit_k_max 12
_diffrn_reflns_limit_k_min -12
_diffrn_reflns_limit_l_max 30
_diffrn_reflns_limit_l_min -29
_diffrn_reflns_number 21667
_diffrn_reflns_point_group_measured_fraction_full 0.985
_diffrn_reflns_point_group_measured_fraction_max 0.986
_diffrn_reflns_theta_full 26.000
_diffrn_reflns_theta_max 27.466
_diffrn_reflns_theta_min 3.143
_diffrn_source 'Sealed Tube'
_diffrn_source_current 30.0000
_diffrn_source_power 1.5000
_diffrn_source_voltage 50.0000
_exptl_absorpt_coefficient_mu 2.085
_exptl_absorpt_correction_T_max 1.0000
_exptl_absorpt_correction_T_min 0.6758
_exptl_absorpt_correction_type multi-scan
_exptl_crystal_colour Colorless
_exptl_crystal_density_diffrn 1.492
_exptl_crystal_description block
_exptl_crystal_F_000 912
_exptl_crystal_size_max 0.477
_exptl_crystal_size_mid 0.209
_exptl_crystal_size_min 0.083
_refine_diff_density_max 0.413
_refine_diff_density_min -0.451
_refine_diff_density_rms 0.044
_refine_ls_abs_structure_details
;
 Flack x determined using 1800 quotients [(I+)-(I-)]/[(I+)+(I-)]
 (Parsons and Flack (2004), Acta Cryst. A60, s61).
;
_refine_ls_abs_structure_Flack 0.001(4)
_refine_ls_extinction_method none
_refine_ls_goodness_of_fit_ref 1.094
_refine_ls_hydrogen_treatment constr
_refine_ls_matrix_type full
_refine_ls_number_parameters 262
_refine_ls_number_reflns 4513
_refine_ls_number_restraints 0
_refine_ls_restrained_S_all 1.094
_refine_ls_R_factor_all 0.0304
_refine_ls_R_factor_gt 0.0290
_refine_ls_shift/su_max 0.000
_refine_ls_shift/su_mean 0.000
_refine_ls_structure_factor_coef Fsqd
_refine_ls_weighting_details 'w=1/[\s^2^(Fo^2^)+(0.0275P)^2^+0.6964P] where P=(Fo^2^+2Fc^2^)/3'
_refine_ls_weighting_scheme calc
_refine_ls_wR_factor_gt 0.0664
_refine_ls_wR_factor_ref 0.0671
_reflns_Friedel_coverage 0.746
_reflns_Friedel_fraction_full 0.983
_reflns_Friedel_fraction_max 0.985
_reflns_number_gt 4407
_reflns_number_total 4513
_reflns_threshold_expression 'I > 2\s(I)'
_cod_data_source_file c6sc04135c2.cif
_cod_data_source_block sa3789
_cod_depositor_comments
;Adding full bibliography for 1544536.cif.

 Adding full bibliography for 1544536.cif.
;
_cod_original_cell_volume 1995.8(7)
_cod_database_code 1544536
_shelxl_version_number 2013-4
_shelx_space_group_comment
;
The symmetry employed for this shelxl refinement is uniquely defined
by the following loop, which should always be used as a source of
symmetry information in preference to the above space-group names.
They are only intended as comments.
;
_diffrn_number_total 2619
_olex2_refinement_description
;
1. Fixed Uiso
 At 1.2 times of:
  All C(H) groups, All C(H,H) groups
2.a Ternary CH refined with riding coordinates:
 C9(H9)
2.b Secondary CH2 refined with riding coordinates:
 C10(H10A,H10B), C18(H18A,H18B)
2.c Aromatic/amide H refined with riding coordinates:
 C2(H2), C3(H3), C4(H4), C13(H13), C14(H14), C15(H15), C16(H16), C17(H17),
 C20(H20), C21(H21), C22(H22), C23(H23), C24(H24)
;

loop_
_space_group_symop_operation_xyz
'x, y, z'
'-x+1/2, -y, z+1/2'
'-x, y+1/2, -z+1/2'
'x+1/2, -y+1/2, -z'

loop_
_atom_site_label
_atom_site_type_symbol
_atom_site_fract_x
_atom_site_fract_y
_atom_site_fract_z
_atom_site_U_iso_or_equiv
_atom_site_adp_type
_atom_site_occupancy
_atom_site_site_symmetry_order
_atom_site_calc_flag
_atom_site_refinement_flags_posn
Br1 Br 0.66519(4) 0.92897(3) 0.20914(2) 0.03947(10) Uani 1 1 d .
O1 O 0.7651(2) 1.5366(2) 0.21573(10) 0.0355(5) Uani 1 1 d .
O2 O 0.7383(2) 1.2607(2) 0.26708(9) 0.0297(4) Uani 1 1 d .
O3 O 0.9199(3) 1.2660(3) 0.33226(10) 0.0560(8) Uani 1 1 d .
N1 N 0.5606(3) 1.4481(2) 0.16649(10) 0.0267(5) Uani 1 1 d .
C1 C 0.5433(3) 1.0749(3) 0.17902(12) 0.0289(6) Uani 1 1 d .
C2 C 0.4051(4) 1.0403(3) 0.15417(13) 0.0345(7) Uani 1 1 d .
H2 H 0.3738 0.9476 0.1526 0.041 Uiso 1 1 calc R
C3 C 0.3149(4) 1.1447(3) 0.13190(13) 0.0356(7) Uani 1 1 d .
H3 H 0.2222 1.1211 0.1157 0.043 Uiso 1 1 calc R
C4 C 0.3591(3) 1.2845(3) 0.13311(13) 0.0309(6) Uani 1 1 d .
H4 H 0.2987 1.3542 0.1175 0.037 Uiso 1 1 calc R
C5 C 0.4962(3) 1.3148(3) 0.15843(12) 0.0256(6) Uani 1 1 d .
C6 C 0.5889(3) 1.2123(3) 0.18211(12) 0.0246(5) Uani 1 1 d .
C7 C 0.7267(3) 1.2830(3) 0.20693(13) 0.0246(5) Uani 1 1 d .
C8 C 0.6906(3) 1.4401(3) 0.19764(10) 0.0258(5) Uani 1 1 d .
C9 C 0.8842(3) 1.2420(3) 0.18320(12) 0.0265(6) Uani 1 1 d .
H9 H 0.8857 1.1399 0.1803 0.032 Uiso 1 1 calc R
C10 C 0.9881(4) 1.2814(4) 0.23235(13) 0.0347(7) Uani 1 1 d .
H10A H 1.0734 1.2177 0.2350 0.042 Uiso 1 1 calc R
H10B H 1.0261 1.3760 0.2281 0.042 Uiso 1 1 calc R
C11 C 0.8880(4) 1.2695(4) 0.28291(14) 0.0365(7) Uani 1 1 d .
C12 C 0.9183(3) 1.2986(3) 0.12480(13) 0.0297(6) Uani 1 1 d .
C13 C 0.8801(4) 1.2170(4) 0.07843(14) 0.0415(8) Uani 1 1 d .
H13 H 0.8342 1.1306 0.0839 0.050 Uiso 1 1 calc R
C14 C 0.9099(5) 1.2633(5) 0.02393(16) 0.0565(11) Uani 1 1 d .
H14 H 0.8841 1.2077 -0.0068 0.068 Uiso 1 1 calc R
C15 C 0.9772(5) 1.3906(5) 0.01525(17) 0.0608(13) Uani 1 1 d .
H15 H 0.9986 1.4205 -0.0213 0.073 Uiso 1 1 calc R
C16 C 1.0129(4) 1.4744(5) 0.06070(18) 0.0534(11) Uani 1 1 d .
H16 H 1.0567 1.5615 0.0547 0.064 Uiso 1 1 calc R
C17 C 0.9839(3) 1.4290(4) 0.11573(15) 0.0383(7) Uani 1 1 d .
H17 H 1.0083 1.4859 0.1463 0.046 Uiso 1 1 calc R
C18 C 0.4918(4) 1.5779(3) 0.14748(12) 0.0330(6) Uani 1 1 d .
H18A H 0.5473 1.6559 0.1635 0.040 Uiso 1 1 calc R
H18B H 0.3883 1.5825 0.1613 0.040 Uiso 1 1 calc R
C19 C 0.4906(3) 1.5918(3) 0.08380(13) 0.0295(6) Uani 1 1 d .
C20 C 0.6039(4) 1.5333(4) 0.05102(14) 0.0369(7) Uani 1 1 d .
H20 H 0.6816 1.4827 0.0680 0.044 Uiso 1 1 calc R
C21 C 0.6018(4) 1.5502(4) -0.00745(14) 0.0440(8) Uani 1 1 d .
H21 H 0.6780 1.5100 -0.0293 0.053 Uiso 1 1 calc R
C22 C 0.4887(5) 1.6251(4) -0.03313(15) 0.0452(8) Uani 1 1 d .
H22 H 0.4887 1.6370 -0.0721 0.054 Uiso 1 1 calc R
C23 C 0.3748(5) 1.6828(4) -0.00071(16) 0.0493(9) Uani 1 1 d .
H23 H 0.2968 1.7326 -0.0179 0.059 Uiso 1 1 calc R
C24 C 0.3761(4) 1.6669(4) 0.05761(15) 0.0414(8) Uani 1 1 d .
H24 H 0.2995 1.7070 0.0792 0.050 Uiso 1 1 calc R

loop_
_atom_site_aniso_label
_atom_site_aniso_U_11
_atom_site_aniso_U_22
_atom_site_aniso_U_33
_atom_site_aniso_U_23
_atom_site_aniso_U_13
_atom_site_aniso_U_12
Br1 0.04558(16) 0.02533(13) 0.04749(18) 0.00610(14) -0.00497(15) -0.00128(14)
O1 0.0383(11) 0.0278(10) 0.0405(12) -0.0059(9) -0.0039(10) -0.0045(8)
O2 0.0328(10) 0.0335(11) 0.0227(9) 0.0013(8) -0.0018(8) -0.0018(9)
O3 0.0540(15) 0.085(2) 0.0291(13) 0.0000(13) -0.0149(12) 0.0029(16)
N1 0.0293(11) 0.0217(12) 0.0290(12) -0.0009(9) -0.0006(9) 0.0015(10)
C1 0.0314(14) 0.0264(13) 0.0288(14) 0.0009(13) 0.0028(11) 0.0002(13)
C2 0.0360(15) 0.0315(16) 0.0359(16) -0.0029(12) 0.0015(13) -0.0105(12)
C3 0.0278(15) 0.0466(17) 0.0324(15) -0.0062(13) -0.0024(13) -0.0068(14)
C4 0.0263(14) 0.0378(15) 0.0287(14) -0.0022(12) -0.0011(12) 0.0021(12)
C5 0.0270(13) 0.0264(13) 0.0235(13) -0.0028(11) 0.0050(11) 0.0018(11)
C6 0.0247(13) 0.0250(13) 0.0240(13) -0.0010(11) 0.0001(11) -0.0011(11)
C7 0.0266(12) 0.0259(12) 0.0214(12) 0.0014(12) -0.0011(11) -0.0016(10)
C8 0.0274(13) 0.0268(12) 0.0232(13) -0.0003(11) 0.0019(10) -0.0009(11)
C9 0.0245(12) 0.0263(13) 0.0288(14) 0.0007(11) -0.0027(11) 0.0025(11)
C10 0.0285(14) 0.0404(16) 0.0351(16) 0.0013(13) -0.0043(13) 0.0020(13)
C11 0.0386(15) 0.0389(16) 0.0321(17) 0.0009(14) -0.0078(14) -0.0005(13)
C12 0.0242(13) 0.0341(15) 0.0309(15) 0.0027(13) 0.0024(12) 0.0068(11)
C13 0.0497(19) 0.0428(18) 0.0319(16) -0.0031(14) 0.0033(14) 0.0112(15)
C14 0.072(3) 0.069(3) 0.0291(17) -0.0003(18) 0.0072(18) 0.026(2)
C15 0.049(2) 0.092(4) 0.041(2) 0.025(2) 0.0170(18) 0.025(2)
C16 0.0324(16) 0.065(2) 0.063(3) 0.033(2) 0.0059(17) 0.0039(17)
C17 0.0264(13) 0.0420(16) 0.0467(17) 0.0100(17) 0.0003(13) 0.0008(15)
C18 0.0387(15) 0.0263(13) 0.0342(15) -0.0020(13) 0.0025(12) 0.0100(14)
C19 0.0320(14) 0.0218(13) 0.0346(15) 0.0004(11) -0.0003(12) -0.0014(12)
C20 0.0341(15) 0.0398(17) 0.0369(17) 0.0002(14) -0.0013(14) 0.0048(13)
C21 0.0476(18) 0.047(2) 0.0370(17) 0.0000(15) 0.0103(15) -0.0022(16)
C22 0.063(2) 0.0383(17) 0.0339(18) 0.0085(14) -0.0027(17) -0.0103(17)
C23 0.060(2) 0.0432(19) 0.045(2) 0.0143(16) -0.0102(18) 0.0106(17)
C24 0.0435(18) 0.0354(17) 0.0454(19) 0.0032(15) -0.0004(15) 0.0112(14)

loop_
_atom_type_symbol
_atom_type_description
_atom_type_scat_dispersion_real
_atom_type_scat_dispersion_imag
_atom_type_scat_source
C C 0.0033 0.0016 'International Tables Vol C Tables 4.2.6.8 and 6.1.1.4'
H H 0.0000 0.0000 'International Tables Vol C Tables 4.2.6.8 and 6.1.1.4'
Br Br -0.2901 2.4595 'International Tables Vol C Tables 4.2.6.8 and 6.1.1.4'
N N 0.0061 0.0033 'International Tables Vol C Tables 4.2.6.8 and 6.1.1.4'
O O 0.0106 0.0060 'International Tables Vol C Tables 4.2.6.8 and 6.1.1.4'

loop_
_geom_angle_atom_site_label_1
_geom_angle_atom_site_label_2
_geom_angle_atom_site_label_3
_geom_angle
C11 O2 C7 109.2(2)
C5 N1 C18 124.3(2)
C8 N1 C5 111.1(2)
C8 N1 C18 124.4(2)
C2 C1 Br1 118.5(2)
C6 C1 Br1 121.1(2)
C6 C1 C2 120.4(3)
C3 C2 C1 119.4(3)
C2 C3 C4 121.8(3)
C5 C4 C3 117.1(3)
C4 C5 N1 127.0(3)
C4 C5 C6 122.6(3)
C6 C5 N1 110.3(3)
C1 C6 C5 118.7(3)
C1 C6 C7 133.1(3)
C5 C6 C7 108.2(2)
O2 C7 C6 112.0(2)
O2 C7 C8 107.3(2)
O2 C7 C9 104.9(2)
C6 C7 C8 102.4(2)
C6 C7 C9 117.8(2)
C9 C7 C8 112.2(2)
O1 C8 N1 127.1(3)
O1 C8 C7 125.2(2)
N1 C8 C7 107.7(2)
C10 C9 C7 101.4(2)
C12 C9 C7 114.8(2)
C12 C9 C10 119.2(3)
C11 C10 C9 103.8(2)
O2 C11 C10 110.7(3)
O3 C11 O2 119.2(3)
O3 C11 C10 130.1(3)
C13 C12 C9 118.2(3)
C13 C12 C17 118.9(3)
C17 C12 C9 122.9(3)
C12 C13 C14 120.6(4)
C15 C14 C13 120.3(4)
C14 C15 C16 119.9(4)
C15 C16 C17 120.4(4)
C12 C17 C16 119.9(4)
N1 C18 C19 112.8(2)
C20 C19 C18 121.2(3)
C20 C19 C24 119.0(3)
C24 C19 C18 119.8(3)
C19 C20 C21 120.1(3)
C22 C21 C20 120.7(3)
C21 C22 C23 119.5(3)
C22 C23 C24 120.2(3)
C19 C24 C23 120.6(3)

loop_
_geom_bond_atom_site_label_1
_geom_bond_atom_site_label_2
_geom_bond_distance
Br1 C1 1.901(3)
O1 C8 1.211(3)
O2 C7 1.444(3)
O2 C11 1.373(4)
O3 C11 1.202(4)
N1 C5 1.409(4)
N1 C8 1.364(3)
N1 C18 1.453(4)
C1 C2 1.392(4)
C1 C6 1.377(4)
C2 C3 1.381(5)
C3 C4 1.393(4)
C4 C5 1.380(4)
C5 C6 1.394(4)
C6 C7 1.509(4)
C7 C8 1.553(4)
C7 C9 1.547(4)
C9 C10 1.528(4)
C9 C12 1.515(4)
C10 C11 1.491(5)
C12 C13 1.388(5)
C12 C17 1.392(5)
C13 C14 1.389(5)
C14 C15 1.371(7)
C15 C16 1.378(7)
C16 C17 1.397(5)
C18 C19 1.514(4)
C19 C20 1.383(4)
C19 C24 1.384(4)
C20 C21 1.394(5)
C21 C22 1.370(5)
C22 C23 1.379(6)
C23 C24 1.389(5)

loop_
_geom_torsion_atom_site_label_1
_geom_torsion_atom_site_label_2
_geom_torsion_atom_site_label_3
_geom_torsion_atom_site_label_4
_geom_torsion
Br1 C1 C2 C3 -179.9(2)
Br1 C1 C6 C5 178.9(2)
Br1 C1 C6 C7 -0.9(5)
O2 C7 C8 O1 55.1(3)
O2 C7 C8 N1 -124.2(2)
O2 C7 C9 C10 -31.5(3)
O2 C7 C9 C12 -161.3(2)
N1 C5 C6 C1 179.2(3)
N1 C5 C6 C7 -1.0(3)
N1 C18 C19 C20 -31.3(4)
N1 C18 C19 C24 150.1(3)
C1 C2 C3 C4 0.6(5)
C1 C6 C7 O2 -61.3(4)
C1 C6 C7 C8 -176.0(3)
C1 C6 C7 C9 60.4(4)
C2 C1 C6 C5 -1.9(4)
C2 C1 C6 C7 178.4(3)
C2 C3 C4 C5 -1.1(5)
C3 C4 C5 N1 -177.3(3)
C3 C4 C5 C6 0.0(4)
C4 C5 C6 C1 1.4(4)
C4 C5 C6 C7 -178.7(3)
C5 N1 C8 O1 -173.3(3)
C5 N1 C8 C7 5.9(3)
C5 N1 C18 C19 -68.7(4)
C5 C6 C7 O2 118.9(3)
C5 C6 C7 C8 4.2(3)
C5 C6 C7 C9 -119.3(3)
C6 C1 C2 C3 0.9(5)
C6 C7 C8 O1 173.1(3)
C6 C7 C8 N1 -6.1(3)
C6 C7 C9 C10 -156.8(2)
C6 C7 C9 C12 73.3(3)
C7 O2 C11 O3 173.6(3)
C7 O2 C11 C10 -7.0(4)
C7 C9 C10 C11 26.8(3)
C7 C9 C12 C13 -91.1(3)
C7 C9 C12 C17 88.0(3)
C8 N1 C5 C4 174.4(3)
C8 N1 C5 C6 -3.2(3)
C8 N1 C18 C19 115.8(3)
C8 C7 C9 C10 84.8(3)
C8 C7 C9 C12 -45.1(3)
C9 C7 C8 O1 -59.6(4)
C9 C7 C8 N1 121.1(2)
C9 C10 C11 O2 -13.7(4)
C9 C10 C11 O3 165.7(4)
C9 C12 C13 C14 -179.5(3)
C9 C12 C17 C16 179.7(3)
C10 C9 C12 C13 148.5(3)
C10 C9 C12 C17 -32.5(4)
C11 O2 C7 C6 153.5(2)
C11 O2 C7 C8 -95.0(3)
C11 O2 C7 C9 24.6(3)
C12 C9 C10 C11 153.9(3)
C12 C13 C14 C15 -0.2(6)
C13 C12 C17 C16 -1.3(5)
C13 C14 C15 C16 -1.2(6)
C14 C15 C16 C17 1.3(6)
C15 C16 C17 C12 0.0(5)
C17 C12 C13 C14 1.4(5)
C18 N1 C5 C4 -1.7(4)
C18 N1 C5 C6 -179.3(3)
C18 N1 C8 O1 2.7(4)
C18 N1 C8 C7 -178.1(2)
C18 C19 C20 C21 -178.7(3)
C18 C19 C24 C23 178.9(3)
C19 C20 C21 C22 0.4(6)
C20 C19 C24 C23 0.2(5)
C20 C21 C22 C23 -0.9(6)
C21 C22 C23 C24 1.0(6)
C22 C23 C24 C19 -0.7(6)
C24 C19 C20 C21 -0.1(5)
